data_4100530
_journal_name_full 'Journal of the American Chemical Society'
_journal_paper_doi 10.1021/ja0527370
_journal_year 2005
_chemical_formula_sum 'C38 H20 B2 F8 Mn2 O6'
_chemical_formula_weight 856.04
_space_group_IT_number 14
_symmetry_cell_setting monoclinic
_symmetry_space_group_name_Hall '-P 2yn'
_symmetry_space_group_name_H-M 'P 1 21/n 1'
_cell_angle_alpha 90.00
_cell_angle_beta 98.4740(10)
_cell_angle_gamma 90.00
_cell_formula_units_Z 4
_cell_length_a 10.5826(7)
_cell_length_b 18.6465(12)
_cell_length_c 17.0073(11)
_cell_measurement_temperature 100(2)
_cell_volume 3319.4(4)
_diffrn_ambient_temperature 100(2)
_exptl_crystal_density_diffrn 1.713
_cod_depositor_comments
;
The following automatic conversions were performed:
'_symmetry_cell_setting' value 'Monoclinic' changed to 'monoclinic'
according to '/home/saulius/struct/CIF-dictionaries/cif_core.dic'
dictionary named 'cif_core.dic' version 2.4.1 from 2010-06-29.

Automatic conversion script
Id: cif_fix_enum 1527 2010-12-29 10:47:43Z saulius 
;
_cod_original_sg_symbol_H-M 'P 21/n'
_cod_database_code 4100530

loop_
_symmetry_equiv_pos_as_xyz
'x, y, z'
'-x+1/2, y+1/2, -z+1/2'
'-x, -y, -z'
'x-1/2, -y-1/2, z-1/2'

loop_
_atom_site_label
_atom_site_type_symbol
_atom_site_fract_x
_atom_site_fract_y
_atom_site_fract_z
_atom_site_U_iso_or_equiv
_atom_site_adp_type
_atom_site_occupancy
_atom_site_symmetry_multiplicity
_atom_site_calc_flag
_atom_site_refinement_flags
_atom_site_disorder_assembly
_atom_site_disorder_group
Mn1 Mn 0.91789(4) 0.14315(2) 0.41700(3) 0.01623(13) Uani 1 1 d . . .
C1 C 0.7662(3) 0.09977(16) 0.32938(18) 0.0206(6) Uani 1 1 d . . .
H1A H 0.7658 0.0576 0.2981 0.025 Uiso 1 1 calc R . .
C2 C 0.7250(3) 0.09664(15) 0.40304(19) 0.0197(6) Uani 1 1 d . . .
H2A H 0.7005 0.0519 0.4227 0.024 Uiso 1 1 calc R . .
C3 C 0.7190(3) 0.15981(15) 0.44954(18) 0.0167(6) Uani 1 1 d . . .
C4 C 0.6689(3) 0.15903(15) 0.52367(18) 0.0192(6) Uani 1 1 d . . .
H4A H 0.6396 0.1153 0.5432 0.023 Uiso 1 1 calc R . .
C5 C 0.6632(3) 0.22039(16) 0.56581(18) 0.0208(6) Uani 1 1 d . . .
H5A H 0.6279 0.2190 0.6140 0.025 Uiso 1 1 calc R . .
C6 C 0.7094(3) 0.28766(16) 0.53946(18) 0.0200(6) Uani 1 1 d . . .
C7 C 0.6997(3) 0.35182(17) 0.5816(2) 0.0266(7) Uani 1 1 d . . .
H7A H 0.6659 0.3514 0.6303 0.032 Uiso 1 1 calc R . .
C8 C 0.7394(3) 0.41537(17) 0.5518(2) 0.0297(8) Uani 1 1 d . . .
H8A H 0.7327 0.4584 0.5807 0.036 Uiso 1 1 calc R . .
C9 C 0.7887(3) 0.41819(16) 0.4811(2) 0.0270(8) Uani 1 1 d . . .
H9A H 0.8161 0.4628 0.4625 0.032 Uiso 1 1 calc R . .
C10 C 0.7987(3) 0.35581(15) 0.43678(19) 0.0193(6) Uani 1 1 d . . .
C11 C 0.8418(3) 0.35648(16) 0.3603(2) 0.0242(7) Uani 1 1 d . . .
H11A H 0.8674 0.4008 0.3400 0.029 Uiso 1 1 calc R . .
C12 C 0.8470(3) 0.29708(16) 0.31692(19) 0.0223(7) Uani 1 1 d . . .
H12A H 0.8774 0.2997 0.2671 0.027 Uiso 1 1 calc R . .
C13 C 0.8066(3) 0.22866(15) 0.34527(18) 0.0176(6) Uani 1 1 d . . .
C14 C 0.8088(3) 0.16527(16) 0.30047(19) 0.0206(6) Uani 1 1 d . . .
H14A H 0.8391 0.1665 0.2506 0.025 Uiso 1 1 calc R . .
C15 C 0.7589(3) 0.29000(15) 0.46706(18) 0.0168(6) Uani 1 1 d . . .
C16 C 0.7618(3) 0.22603(14) 0.42080(17) 0.0154(6) Uani 1 1 d . . .
C17 C 1.0393(3) 0.21035(15) 0.45027(18) 0.0194(6) Uani 1 1 d . . .
O1 O 1.1108(2) 0.25402(11) 0.46952(13) 0.0245(5) Uani 1 1 d . . .
C18 C 1.0313(3) 0.09409(15) 0.3667(2) 0.0237(7) Uani 1 1 d . . .
O2 O 1.0996(2) 0.06407(12) 0.33298(16) 0.0337(6) Uani 1 1 d . . .
C19 C 0.9632(3) 0.09225(15) 0.5088(2) 0.0222(7) Uani 1 1 d . . .
O3 O 0.9892(2) 0.06067(12) 0.56499(14) 0.0298(5) Uani 1 1 d . . .
B1 B 0.8763(3) 0.07462(18) 0.1140(2) 0.0212(7) Uani 1 1 d . . .
F1 F 0.9238(2) 0.14083(10) 0.14275(13) 0.0380(5) Uani 1 1 d . . .
F2 F 0.83060(19) 0.03544(10) 0.17327(12) 0.0318(5) Uani 1 1 d . . .
F3 F 0.77715(19) 0.08717(10) 0.05205(12) 0.0339(5) Uani 1 1 d . . .
F4 F 0.97180(19) 0.03599(9) 0.08462(12) 0.0296(4) Uani 1 1 d . . .
Mn2 Mn 0.31199(4) 0.33776(2) 0.32549(3) 0.01506(13) Uani 1 1 d . . .
C20 C 0.4592(3) 0.37448(16) 0.41998(18) 0.0189(6) Uani 1 1 d . . .
H20A H 0.4582 0.4141 0.4550 0.023 Uiso 1 1 calc R . .
C21 C 0.5039(3) 0.38373(15) 0.34782(18) 0.0175(6) Uani 1 1 d . . .
H21A H 0.5298 0.4300 0.3331 0.021 Uiso 1 1 calc R . .
C22 C 0.5115(3) 0.32422(15) 0.29531(18) 0.0172(6) Uani 1 1 d . . .
C23 C 0.5614(3) 0.33177(16) 0.22164(19) 0.0206(6) Uani 1 1 d . . .
H23A H 0.5876 0.3776 0.2057 0.025 Uiso 1 1 calc R . .
C24 C 0.5714(3) 0.27396(16) 0.17476(19) 0.0211(6) Uani 1 1 d . . .
H24A H 0.6060 0.2800 0.1267 0.025 Uiso 1 1 calc R . .
C25 C 0.5312(3) 0.20416(16) 0.19553(18) 0.0193(6) Uani 1 1 d . . .
C26 C 0.5487(3) 0.14321(17) 0.1499(2) 0.0247(7) Uani 1 1 d . . .
H26A H 0.5834 0.1481 0.1017 0.030 Uiso 1 1 calc R . .
C27 C 0.5155(3) 0.07587(17) 0.1748(2) 0.0286(8) Uani 1 1 d . . .
H27A H 0.5297 0.0350 0.1439 0.034 Uiso 1 1 calc R . .
C28 C 0.4621(3) 0.06718(16) 0.2437(2) 0.0246(7) Uani 1 1 d . . .
H28A H 0.4383 0.0206 0.2589 0.029 Uiso 1 1 calc R . .
C29 C 0.4429(3) 0.12643(15) 0.2913(2) 0.0211(7) Uani 1 1 d . . .
C30 C 0.3946(3) 0.11913(16) 0.3655(2) 0.0234(7) Uani 1 1 d . . .
H30A H 0.3708 0.0729 0.3816 0.028 Uiso 1 1 calc R . .
C31 C 0.3819(3) 0.17581(16) 0.4133(2) 0.0209(7) Uani 1 1 d . . .
H31A H 0.3472 0.1691 0.4612 0.025 Uiso 1 1 calc R . .
C32 C 0.4209(3) 0.24682(15) 0.39182(18) 0.0183(6) Uani 1 1 d . . .
C33 C 0.4153(3) 0.30678(15) 0.44180(18) 0.0184(6) Uani 1 1 d . . .
H33A H 0.3819 0.3016 0.4904 0.022 Uiso 1 1 calc R . .
C34 C 0.4782(3) 0.19502(15) 0.26683(18) 0.0181(6) Uani 1 1 d . . .
C35 C 0.4690(3) 0.25594(15) 0.31758(17) 0.0158(6) Uani 1 1 d . . .
C36 C 0.1931(3) 0.38655(15) 0.37140(18) 0.0194(6) Uani 1 1 d . . .
O4 O 0.1184(2) 0.41767(11) 0.39862(14) 0.0261(5) Uani 1 1 d . . .
C37 C 0.2762(3) 0.39406(16) 0.23742(19) 0.0206(6) Uani 1 1 d . . .
O5 O 0.2573(2) 0.43107(12) 0.18373(14) 0.0280(5) Uani 1 1 d . . .
C38 C 0.1907(3) 0.27238(14) 0.28706(18) 0.0171(6) Uani 1 1 d . . .
O6 O 0.1178(2) 0.22946(11) 0.26584(13) 0.0235(5) Uani 1 1 d . . .
B2 B 0.3796(4) 0.09974(18) 0.6312(2) 0.0250(8) Uani 1 1 d . . .
F5 F 0.3154(3) 0.15858(13) 0.59697(16) 0.0653(8) Uani 1 1 d . . .
F6 F 0.3025(2) 0.06294(10) 0.67635(13) 0.0361(5) Uani 1 1 d . . .
F7 F 0.4179(2) 0.05563(10) 0.57376(13) 0.0412(6) Uani 1 1 d . . .
F8 F 0.4873(2) 0.12336(14) 0.68130(16) 0.0580(7) Uani 1 1 d . . .

loop_
_atom_site_aniso_label
_atom_site_aniso_U_11
_atom_site_aniso_U_22
_atom_site_aniso_U_33
_atom_site_aniso_U_23
_atom_site_aniso_U_13
_atom_site_aniso_U_12
Mn1 0.0153(2) 0.0142(2) 0.0196(3) -0.00002(17) 0.00366(18) 0.00083(16)
C1 0.0163(15) 0.0213(14) 0.0227(17) -0.0069(12) -0.0027(12) 0.0019(12)
C2 0.0161(15) 0.0177(14) 0.0249(17) -0.0022(12) 0.0017(12) -0.0031(11)
C3 0.0117(14) 0.0173(13) 0.0206(16) -0.0006(11) 0.0008(12) -0.0009(11)
C4 0.0151(15) 0.0223(14) 0.0202(16) 0.0034(12) 0.0028(12) -0.0021(11)
C5 0.0173(16) 0.0296(16) 0.0162(16) -0.0005(12) 0.0047(12) 0.0010(12)
C6 0.0145(15) 0.0245(15) 0.0202(16) -0.0037(12) -0.0007(12) 0.0033(12)
C7 0.0194(17) 0.0285(16) 0.0305(19) -0.0102(14) -0.0011(14) 0.0053(13)
C8 0.0210(18) 0.0223(16) 0.043(2) -0.0106(14) -0.0040(15) 0.0038(13)
C9 0.0157(16) 0.0157(14) 0.046(2) -0.0031(14) -0.0079(15) 0.0008(12)
C10 0.0105(14) 0.0154(13) 0.0305(18) 0.0025(12) -0.0020(12) -0.0009(11)
C11 0.0157(16) 0.0201(15) 0.035(2) 0.0102(13) -0.0006(14) -0.0019(12)
C12 0.0132(15) 0.0297(16) 0.0236(17) 0.0115(13) 0.0014(13) 0.0018(12)
C13 0.0104(14) 0.0215(14) 0.0206(16) 0.0035(12) 0.0009(12) 0.0020(11)
C14 0.0178(16) 0.0285(16) 0.0156(16) -0.0028(12) 0.0028(12) 0.0023(12)
C15 0.0109(14) 0.0175(13) 0.0208(16) -0.0008(12) -0.0023(12) -0.0001(11)
C16 0.0110(14) 0.0167(13) 0.0182(15) 0.0029(11) 0.0008(11) 0.0026(10)
C17 0.0240(17) 0.0191(14) 0.0166(16) 0.0023(12) 0.0082(13) 0.0041(13)
O1 0.0204(12) 0.0245(11) 0.0283(13) 0.0021(9) 0.0023(10) -0.0033(9)
C18 0.0260(18) 0.0153(14) 0.0295(18) -0.0005(13) 0.0036(14) -0.0016(12)
O2 0.0327(14) 0.0242(11) 0.0481(16) -0.0045(11) 0.0186(12) 0.0060(10)
C19 0.0253(17) 0.0133(13) 0.0288(19) -0.0027(13) 0.0068(14) -0.0017(12)
O3 0.0394(15) 0.0226(11) 0.0262(13) 0.0046(10) 0.0006(11) 0.0015(10)
B1 0.026(2) 0.0166(15) 0.0229(19) -0.0025(13) 0.0088(15) -0.0018(13)
F1 0.0443(13) 0.0308(10) 0.0433(13) -0.0160(9) 0.0202(11) -0.0132(9)
F2 0.0401(12) 0.0307(10) 0.0286(11) 0.0046(8) 0.0186(9) 0.0013(9)
F3 0.0328(12) 0.0358(11) 0.0327(12) 0.0046(9) 0.0030(9) 0.0034(9)
F4 0.0343(11) 0.0232(9) 0.0354(11) 0.0029(8) 0.0184(9) 0.0044(8)
Mn2 0.0126(2) 0.0144(2) 0.0181(3) -0.00077(17) 0.00176(18) -0.00088(16)
C20 0.0110(14) 0.0237(15) 0.0210(17) -0.0053(12) -0.0009(12) 0.0015(11)
C21 0.0118(14) 0.0156(13) 0.0239(16) -0.0024(11) -0.0014(12) -0.0025(11)
C22 0.0126(15) 0.0186(14) 0.0201(16) -0.0018(12) 0.0018(12) -0.0007(11)
C23 0.0151(15) 0.0226(15) 0.0238(17) 0.0026(12) 0.0017(13) -0.0016(11)
C24 0.0162(15) 0.0298(16) 0.0176(16) 0.0007(12) 0.0040(12) -0.0025(12)
C25 0.0116(15) 0.0252(15) 0.0200(16) -0.0049(12) -0.0014(12) 0.0025(11)
C26 0.0177(16) 0.0316(17) 0.0239(18) -0.0082(13) 0.0006(13) 0.0053(13)
C27 0.0220(18) 0.0253(16) 0.036(2) -0.0128(14) -0.0031(15) 0.0040(13)
C28 0.0196(17) 0.0164(14) 0.035(2) -0.0008(13) -0.0045(14) 0.0019(12)
C29 0.0132(15) 0.0182(14) 0.0299(18) -0.0017(12) -0.0033(13) -0.0006(11)
C30 0.0163(16) 0.0177(14) 0.0351(19) 0.0079(13) -0.0001(14) -0.0019(12)
C31 0.0121(15) 0.0243(15) 0.0268(18) 0.0059(13) 0.0041(13) -0.0003(11)
C32 0.0135(15) 0.0210(14) 0.0200(16) 0.0031(12) 0.0010(12) 0.0016(11)
C33 0.0144(15) 0.0257(15) 0.0150(15) 0.0001(12) 0.0021(12) 0.0033(12)
C34 0.0103(14) 0.0178(14) 0.0252(17) -0.0025(12) -0.0007(12) -0.0001(11)
C35 0.0115(14) 0.0181(13) 0.0176(15) 0.0009(11) 0.0013(11) 0.0018(11)
C36 0.0164(15) 0.0173(14) 0.0234(17) -0.0001(12) -0.0010(13) -0.0025(12)
O4 0.0178(12) 0.0240(11) 0.0363(14) -0.0059(10) 0.0032(10) 0.0018(9)
C37 0.0157(16) 0.0211(15) 0.0247(18) -0.0028(13) 0.0019(13) -0.0037(12)
O5 0.0288(13) 0.0243(11) 0.0290(13) 0.0068(10) -0.0021(10) -0.0045(9)
C38 0.0193(16) 0.0156(13) 0.0170(15) 0.0032(11) 0.0043(12) 0.0009(12)
O6 0.0213(12) 0.0221(11) 0.0263(13) -0.0011(9) 0.0015(10) -0.0038(9)
B2 0.031(2) 0.0182(16) 0.029(2) -0.0015(14) 0.0171(17) -0.0012(14)
F5 0.098(2) 0.0532(15) 0.0540(17) 0.0265(12) 0.0421(16) 0.0403(14)
F6 0.0436(13) 0.0273(10) 0.0439(13) -0.0023(9) 0.0285(11) -0.0068(9)
F7 0.0575(15) 0.0276(10) 0.0466(14) -0.0122(9) 0.0345(12) -0.0075(9)
F8 0.0344(13) 0.0706(17) 0.0719(19) -0.0314(14) 0.0178(13) -0.0161(12)

loop_
_geom_bond_atom_site_label_1
_geom_bond_atom_site_label_2
_geom_bond_distance
_geom_bond_site_symmetry_2
_geom_bond_publ_flag
Mn1 C18 1.820(3) . ?
Mn1 C17 1.824(3) . ?
Mn1 C19 1.829(3) . ?
Mn1 C1 2.179(3) . ?
Mn1 C14 2.181(3) . ?
Mn1 C2 2.198(3) . ?
Mn1 C13 2.235(3) . ?
Mn1 C16 2.270(3) . ?
Mn1 C3 2.275(3) . ?
C1 C2 1.387(4) . ?
C1 C14 1.415(4) . ?
C2 C3 1.425(4) . ?
C3 C16 1.426(4) . ?
C3 C4 1.438(4) . ?
C4 C5 1.356(4) . ?
C5 C6 1.441(4) . ?
C6 C7 1.406(4) . ?
C6 C15 1.408(4) . ?
C7 C8 1.379(5) . ?
C8 C9 1.380(5) . ?
C9 C10 1.398(4) . ?
C10 C15 1.419(4) . ?
C10 C11 1.440(5) . ?
C11 C12 1.337(5) . ?
C12 C13 1.450(4) . ?
C13 C14 1.408(4) . ?
C13 C16 1.434(4) . ?
C15 C16 1.432(4) . ?
C17 O1 1.127(4) . ?
C18 O2 1.135(4) . ?
C19 O3 1.122(4) . ?
B1 F2 1.388(4) . ?
B1 F3 1.393(4) . ?
B1 F4 1.392(4) . ?
B1 F1 1.394(4) . ?
Mn2 C36 1.819(3) . ?
Mn2 C38 1.820(3) . ?
Mn2 C37 1.823(3) . ?
Mn2 C20 2.177(3) . ?
Mn2 C21 2.186(3) . ?
Mn2 C33 2.192(3) . ?
Mn2 C32 2.257(3) . ?
Mn2 C22 2.259(3) . ?
Mn2 C35 2.274(3) . ?
C20 C21 1.390(4) . ?
C20 C33 1.414(4) . ?
C21 C22 1.434(4) . ?
C22 C35 1.420(4) . ?
C22 C23 1.437(4) . ?
C23 C24 1.354(4) . ?
C24 C25 1.430(4) . ?
C25 C26 1.404(4) . ?
C25 C34 1.419(4) . ?
C26 C27 1.387(5) . ?
C27 C28 1.384(5) . ?
C28 C29 1.402(4) . ?
C29 C34 1.412(4) . ?
C29 C30 1.437(5) . ?
C30 C31 1.352(4) . ?
C31 C32 1.449(4) . ?
C32 C33 1.411(4) . ?
C32 C35 1.439(4) . ?
C34 C35 1.439(4) . ?
C36 O4 1.133(4) . ?
C37 O5 1.138(4) . ?
C38 O6 1.133(3) . ?
B2 F5 1.374(4) . ?
B2 F6 1.383(4) . ?
B2 F7 1.382(4) . ?
B2 F8 1.390(5) . ?
